data_7245945
loop_
_publ_author_name
'Yin, Jia-Ling'
'Yin, Meng-Ru'
'Yong, Guo-Ping'

_publ_section_title
;
 From two-dimensional networks to three-dimensional metal--organic
 frameworks mediated by solvent ratio: luminescence and gas adsorption
 properties
;
_journal_issue 4
_journal_name_full CrystEngComm
_journal_page_first 683
_journal_page_last 689
_journal_paper_doi 10.1039/D2CE01472F
_journal_volume 25
_journal_year 2023
_chemical_formula_sum 'C36 H20 Cl2 Co N8 O4'
_chemical_formula_weight 758.43
_space_group_crystal_system triclinic
_space_group_IT_number 2
_space_group_name_Hall '-P 1'
_space_group_name_H-M_alt 'P -1'
_atom_sites_solution_hydrogens geom
_audit_creation_method SHELXL-2014/7
_audit_update_record
;
2022-10-25 deposited with the CCDC.	2022-12-02 downloaded from the CCDC.
;
_cell_angle_alpha 83.04(3)
_cell_angle_beta 83.82(3)
_cell_angle_gamma 89.68(3)
_cell_formula_units_Z 2
_cell_length_a 8.2636(17)
_cell_length_b 13.032(3)
_cell_length_c 14.403(3)
_cell_measurement_reflns_used 5936
_cell_measurement_temperature 293(2)
_cell_measurement_theta_max 72.7805
_cell_measurement_theta_min 4.9251
_cell_volume 1530.7(6)
_computing_cell_refinement 'CrysAlisPro 1.171.41.110a (Rigaku OD, 2021)'
_computing_data_collection 'CrysAlisPro 1.171.41.110a (Rigaku OD, 2021)'
_computing_data_reduction 'CrysAlisPro 1.171.41.110a (Rigaku OD, 2021)'
_computing_structure_refinement 'SHELXL-2014/7 (Sheldrick, 2014)'
_computing_structure_solution 'ShelXT (Sheldrick, 2015)'
_diffrn_ambient_temperature 293(2)
_diffrn_measured_fraction_theta_full 0.982
_diffrn_measured_fraction_theta_max 0.943
_diffrn_measurement_device_type 'SuperNova, Dual, Cu at home/near, AtlasS2'
_diffrn_radiation_type MoK\a
_diffrn_radiation_wavelength 0.71073
_diffrn_reflns_av_R_equivalents 0.0733
_diffrn_reflns_av_unetI/netI 0.1199
_diffrn_reflns_Laue_measured_fraction_full 0.982
_diffrn_reflns_Laue_measured_fraction_max 0.943
_diffrn_reflns_limit_h_max 9
_diffrn_reflns_limit_h_min -9
_diffrn_reflns_limit_k_max 15
_diffrn_reflns_limit_k_min -10
_diffrn_reflns_limit_l_max 17
_diffrn_reflns_limit_l_min -17
_diffrn_reflns_number 8920
_diffrn_reflns_point_group_measured_fraction_full 0.982
_diffrn_reflns_point_group_measured_fraction_max 0.943
_diffrn_reflns_theta_full 25.242
_diffrn_reflns_theta_max 26.151
_diffrn_reflns_theta_min 1.996
_diffrn_source 'micro-focus sealed X-ray tube'
_exptl_absorpt_coefficient_mu 0.794
_exptl_absorpt_correction_T_max 0.833
_exptl_absorpt_correction_T_min 0.801
_exptl_absorpt_correction_type multi-scan
_exptl_absorpt_process_details
;
CrysAlisPro 1.171.41.110a (Rigaku Oxford Diffraction, 2021)
Empirical absorption correction using spherical harmonics,
implemented in SCALE3 ABSPACK scaling algorithm.
;
_exptl_crystal_colour red
_exptl_crystal_density_diffrn 1.645
_exptl_crystal_description block
_exptl_crystal_F_000 770
_exptl_crystal_size_max 0.28
_exptl_crystal_size_mid 0.26
_exptl_crystal_size_min 0.23
_refine_diff_density_max 1.876
_refine_diff_density_min -1.293
_refine_diff_density_rms 0.201
_refine_ls_extinction_method none
_refine_ls_goodness_of_fit_ref 1.094
_refine_ls_hydrogen_treatment constr
_refine_ls_matrix_type full
_refine_ls_number_parameters 463
_refine_ls_number_reflns 5773
_refine_ls_number_restraints 0
_refine_ls_restrained_S_all 1.094
_refine_ls_R_factor_all 0.1697
_refine_ls_R_factor_gt 0.1306
_refine_ls_shift/su_max 0.000
_refine_ls_shift/su_mean 0.000
_refine_ls_structure_factor_coef Fsqd
_refine_ls_weighting_details 'w=1/[\s^2^(Fo^2^)+(0.1899P)^2^+10.5859P] where P=(Fo^2^+2Fc^2^)/3'
_refine_ls_weighting_scheme calc
_refine_ls_wR_factor_gt 0.3517
_refine_ls_wR_factor_ref 0.3813
_reflns_Friedel_coverage 0.000
_reflns_number_gt 3733
_reflns_number_total 6125
_reflns_threshold_expression 'I > 2\s(I)'
_cod_data_source_file d2ce01472f2.cif
_cod_data_source_block 1
_cod_depositor_comments 'Adding full bibliography for 7245945--7245947.cif.'
_cod_database_code 7245945
_shelx_shelxl_version_number 2014/7
_shelx_space_group_comment
;
The symmetry employed for this shelxl refinement is uniquely defined
by the following loop, which should always be used as a source of
symmetry information in preference to the above space-group names.
They are only intended as comments.
;

loop_
_space_group_symop_operation_xyz
'x, y, z'
'-x, -y, -z'

loop_
_atom_site_label
_atom_site_type_symbol
_atom_site_fract_x
_atom_site_fract_y
_atom_site_fract_z
_atom_site_U_iso_or_equiv
_atom_site_adp_type
_atom_site_occupancy
_atom_site_site_symmetry_order
_atom_site_calc_flag
_atom_site_refinement_flags_posn
_atom_site_refinement_flags_adp
_atom_site_refinement_flags_occupancy
_atom_site_disorder_assembly
_atom_site_disorder_group
Co1 Co 0.0000 0.5000 0.0000 0.0363(6) Uani 1 2 d S . P . .
Co2 Co 0.5000 0.0000 0.0000 0.0346(5) Uani 1 2 d S . P . .
Cl1 Cl 0.6113(4) 0.6008(2) -0.3941(3) 0.0544(9) Uani 1 1 d . . . . .
Cl2 Cl -0.1123(4) 0.1305(2) 0.3821(3) 0.0527(8) Uani 1 1 d . . . . .
O3 O 0.2750(9) -0.0569(5) 0.0359(5) 0.0316(15) Uani 1 1 d . . . . .
N7 N 0.4279(9) 0.0662(6) 0.1362(6) 0.0256(17) Uani 1 1 d . . . . .
C14 C 0.2816(12) 0.3382(7) -0.1410(7) 0.027(2) Uani 1 1 d . . . . .
C28 C 0.4888(11) 0.1386(7) 0.1836(7) 0.0267(19) Uani 1 1 d . . . . .
N4 N 0.4062(10) 0.1479(6) -0.0691(6) 0.0277(17) Uani 1 1 d . . . . .
N2 N 0.2020(12) 0.6220(6) -0.4998(6) 0.037(2) Uani 1 1 d . . . . .
N3 N 0.0782(9) 0.4727(5) -0.1479(5) 0.0232(16) Uani 1 1 d . . . . .
C18 C 0.4433(12) 0.3257(8) -0.1314(8) 0.033(2) Uani 1 1 d . . . . .
H18A H 0.5144 0.3814 -0.1489 0.039 Uiso 1 1 calc R U . . .
N6 N 0.2946(12) 0.1198(6) 0.4902(6) 0.037(2) Uani 1 1 d . . . . .
C31 C 0.2093(13) -0.0546(7) 0.1190(8) 0.032(2) Uani 1 1 d . . . . .
N5 N 0.0312(14) 0.1271(7) 0.5401(8) 0.048(3) Uani 1 1 d . . . . .
C7 C 0.2886(14) 0.5942(8) -0.4220(7) 0.034(2) Uani 1 1 d . . . . .
C29 C 0.2894(11) 0.0167(7) 0.1778(7) 0.0255(19) Uani 1 1 d . . . . .
C9 C 0.0698(13) 0.5917(8) -0.2894(8) 0.034(2) Uani 1 1 d . . . . .
H9A H 0.0152 0.6441 -0.3228 0.040 Uiso 1 1 calc R U . . .
C19 C 0.0503(14) 0.1231(8) 0.4478(9) 0.043(3) Uani 1 1 d . . . . .
C32 C 0.6189(12) 0.2101(7) 0.1307(7) 0.027(2) Uani 1 1 d . . . . .
O4 O 0.0882(11) -0.1035(8) 0.1569(6) 0.060(3) Uani 1 1 d . . . . .
C11 C 0.2127(12) 0.4331(7) -0.1887(7) 0.027(2) Uani 1 1 d . . . . .
C10 C 0.0050(12) 0.5504(7) -0.1987(7) 0.028(2) Uani 1 1 d . . . . .
C25 C 0.2120(13) 0.1177(8) 0.4114(7) 0.033(2) Uani 1 1 d . . . . .
C1 C 0.4493(14) 0.6120(8) -0.4592(9) 0.040(3) Uani 1 1 d . . . . .
C26 C 0.2866(13) 0.1036(7) 0.3163(7) 0.030(2) Uani 1 1 d . . . . .
C16 C 0.2470(13) 0.1579(8) -0.0779(8) 0.033(2) Uani 1 1 d . . . . .
H16A H 0.1788 0.1008 -0.0599 0.040 Uiso 1 1 calc R U . . .
C27 C 0.4245(12) 0.1570(8) 0.2717(8) 0.034(2) Uani 1 1 d . . . . .
H27A H 0.4735 0.2056 0.3020 0.041 Uiso 1 1 calc R U . . .
C36 C 0.5672(13) 0.3083(8) 0.0999(9) 0.039(3) Uani 1 1 d . . . . .
H36A H 0.4579 0.3258 0.1088 0.046 Uiso 1 1 calc R U . . .
C17 C 0.5035(12) 0.2302(7) -0.0955(8) 0.030(2) Uani 1 1 d . . . . .
H17A H 0.6143 0.2237 -0.0899 0.036 Uiso 1 1 calc R U . . .
C24 C 0.4615(17) 0.1160(8) 0.5005(9) 0.046(3) Uani 1 1 d . . . . .
H24A H 0.5369 0.1147 0.4478 0.056 Uiso 1 1 calc R U . . .
C30 C 0.2185(12) 0.0318(7) 0.2662(7) 0.030(2) Uani 1 1 d . . . . .
H30A H 0.1257 -0.0056 0.2926 0.036 Uiso 1 1 calc R U . . .
C33 C 0.7820(13) 0.1886(8) 0.1171(8) 0.035(2) Uani 1 1 d . . . . .
H33A H 0.8208 0.1233 0.1371 0.042 Uiso 1 1 calc R U . . .
C20 C 0.1808(18) 0.1261(9) 0.5675(9) 0.047(3) Uani 1 1 d . . . . .
C8 C 0.2153(12) 0.5544(7) -0.3294(8) 0.029(2) Uani 1 1 d . . . . .
C15 C 0.1801(13) 0.2518(8) -0.1134(7) 0.033(2) Uani 1 1 d . . . . .
H15A H 0.0690 0.2566 -0.1186 0.039 Uiso 1 1 calc R U . . .
C6 C 0.0402(18) 0.6185(9) -0.5099(9) 0.048(3) Uani 1 1 d . . . . .
H6A H -0.0341 0.5965 -0.4583 0.058 Uiso 1 1 calc R U . . .
N1 N 0.4680(15) 0.6474(8) -0.5513(8) 0.053(3) Uani 1 1 d . . . . .
C2 C 0.3175(19) 0.6531(9) -0.5768(8) 0.049(3) Uani 1 1 d . . . . .
C12 C 0.2862(12) 0.4730(8) -0.2768(7) 0.030(2) Uani 1 1 d . . . . .
H12A H 0.3835 0.4452 -0.3008 0.036 Uiso 1 1 calc R U . . .
C23 C 0.513(2) 0.1143(10) 0.5850(10) 0.060(4) Uani 1 1 d . . . . .
H23A H 0.6229 0.1103 0.5924 0.072 Uiso 1 1 calc R U . . .
C5 C -0.012(2) 0.6469(10) -0.5944(11) 0.065(4) Uani 1 1 d . . . . .
H5A H -0.1226 0.6422 -0.6014 0.079 Uiso 1 1 calc R U . . .
C21 C 0.227(2) 0.1224(10) 0.6551(10) 0.066(5) Uani 1 1 d . . . . .
H21A H 0.1497 0.1224 0.7072 0.079 Uiso 1 1 calc R U . . .
C3 C 0.264(3) 0.6827(11) -0.6645(10) 0.077(6) Uani 1 1 d . . . . .
H3A H 0.3385 0.7015 -0.7169 0.092 Uiso 1 1 calc R U . . .
C22 C 0.393(2) 0.1186(11) 0.6654(11) 0.068(4) Uani 1 1 d . . . . .
H22A H 0.4273 0.1189 0.7248 0.082 Uiso 1 1 calc R U . . .
C4 C 0.099(3) 0.6839(14) -0.6728(11) 0.084(6) Uani 1 1 d . . . . .
H4A H 0.0608 0.7089 -0.7296 0.101 Uiso 1 1 calc R U . . .
O2 O -0.2296(12) 0.6494(10) -0.2058(7) 0.078(4) Uani 1 1 d . . . . .
C13 C -0.1475(13) 0.5962(9) -0.1545(8) 0.037(2) Uani 1 1 d . . . . .
C34 C 0.8884(14) 0.2667(8) 0.0727(8) 0.037(2) Uani 1 1 d . . . . .
H34A H 0.9986 0.2514 0.0637 0.045 Uiso 1 1 calc R U . . .
C35 C 0.6842(14) 0.3807(8) 0.0548(9) 0.039(3) Uani 1 1 d . . . . .
H35A H 0.6485 0.4459 0.0323 0.047 Uiso 1 1 calc R U . . .
O1 O -0.1780(8) 0.5729(5) -0.0653(5) 0.0334(16) Uani 1 1 d . . . . .
N8 N 0.8414(10) 0.3619(6) 0.0424(6) 0.0306(19) Uani 1 1 d . . . . .

loop_
_atom_site_aniso_label
_atom_site_aniso_U_11
_atom_site_aniso_U_22
_atom_site_aniso_U_33
_atom_site_aniso_U_23
_atom_site_aniso_U_13
_atom_site_aniso_U_12
Co1 0.0317(11) 0.0298(11) 0.0445(13) 0.0032(8) 0.0004(9) -0.0040(8)
Co2 0.0321(11) 0.0267(10) 0.0429(12) 0.0008(8) -0.0005(9) -0.0026(8)
Cl1 0.0356(15) 0.0382(15) 0.086(3) -0.0022(15) 0.0029(15) -0.0052(12)
Cl2 0.0382(15) 0.0391(15) 0.079(2) -0.0090(14) 0.0044(15) -0.0046(12)
O3 0.036(4) 0.026(3) 0.032(4) 0.001(3) -0.004(3) -0.005(3)
N7 0.019(4) 0.021(4) 0.034(4) 0.002(3) 0.004(3) -0.007(3)
C14 0.029(5) 0.020(4) 0.031(5) -0.001(4) -0.002(4) 0.003(4)
C28 0.023(5) 0.023(4) 0.033(5) -0.002(4) 0.000(4) -0.005(3)
N4 0.031(4) 0.021(4) 0.029(4) 0.002(3) -0.001(3) -0.004(3)
N2 0.058(6) 0.014(4) 0.038(5) 0.000(3) -0.005(4) 0.006(4)
N3 0.026(4) 0.017(3) 0.026(4) 0.000(3) -0.003(3) -0.001(3)
C18 0.026(5) 0.029(5) 0.041(6) 0.003(4) -0.001(4) -0.003(4)
N6 0.053(6) 0.019(4) 0.036(5) -0.005(3) 0.013(4) -0.006(4)
C31 0.031(5) 0.019(5) 0.045(6) -0.002(4) -0.002(4) -0.006(4)
N5 0.060(7) 0.032(5) 0.049(6) -0.013(4) 0.022(5) -0.007(5)
C7 0.044(6) 0.027(5) 0.028(5) 0.001(4) -0.001(4) -0.002(4)
C29 0.025(5) 0.025(4) 0.025(5) 0.004(3) -0.001(4) -0.015(4)
C9 0.036(6) 0.029(5) 0.033(6) 0.000(4) 0.001(4) 0.001(4)
C19 0.043(6) 0.021(5) 0.064(8) -0.011(5) 0.012(6) -0.014(4)
C32 0.028(5) 0.025(5) 0.027(5) -0.008(4) 0.008(4) -0.011(4)
O4 0.056(6) 0.076(6) 0.048(5) -0.019(5) 0.019(4) -0.048(5)
C11 0.030(5) 0.016(4) 0.035(5) -0.004(4) -0.003(4) -0.003(3)
C10 0.025(5) 0.025(5) 0.032(5) 0.003(4) 0.000(4) 0.001(4)
C25 0.036(5) 0.027(5) 0.035(6) -0.004(4) 0.002(4) -0.012(4)
C1 0.041(6) 0.023(5) 0.052(7) 0.001(4) 0.008(5) 0.001(4)
C26 0.033(5) 0.020(4) 0.037(6) -0.003(4) 0.002(4) -0.007(4)
C16 0.031(5) 0.023(5) 0.041(6) 0.009(4) -0.001(4) -0.003(4)
C27 0.027(5) 0.031(5) 0.043(6) -0.005(4) 0.002(4) -0.011(4)
C36 0.026(5) 0.029(5) 0.059(7) -0.003(5) 0.003(5) -0.007(4)
C17 0.022(5) 0.019(4) 0.047(6) 0.003(4) -0.001(4) -0.005(3)
C24 0.066(8) 0.024(5) 0.048(7) -0.004(5) -0.004(6) -0.005(5)
C30 0.031(5) 0.028(5) 0.031(5) -0.004(4) 0.005(4) -0.013(4)
C33 0.037(6) 0.021(5) 0.046(6) 0.000(4) 0.002(5) -0.009(4)
C20 0.069(9) 0.027(5) 0.042(7) 0.001(5) 0.006(6) -0.014(5)
C8 0.024(5) 0.018(4) 0.042(6) -0.004(4) 0.004(4) 0.000(3)
C15 0.034(5) 0.032(5) 0.031(5) 0.000(4) -0.003(4) -0.005(4)
C6 0.075(9) 0.029(6) 0.042(7) -0.003(5) -0.010(6) -0.012(6)
N1 0.060(7) 0.033(5) 0.056(7) 0.004(4) 0.024(6) 0.002(5)
C2 0.083(10) 0.030(6) 0.031(6) -0.004(4) 0.012(6) 0.008(6)
C12 0.029(5) 0.030(5) 0.027(5) 0.005(4) 0.007(4) 0.003(4)
C23 0.092(11) 0.042(7) 0.047(8) -0.002(6) -0.019(7) -0.016(7)
C5 0.100(12) 0.032(6) 0.073(10) -0.011(6) -0.044(9) 0.004(7)
C21 0.121(14) 0.035(7) 0.037(7) -0.010(5) 0.017(8) -0.026(8)
C3 0.145(18) 0.043(8) 0.037(8) -0.002(6) 0.012(9) 0.020(9)
C22 0.107(14) 0.051(8) 0.049(9) -0.007(6) -0.017(9) -0.012(8)
C4 0.15(2) 0.068(10) 0.035(8) 0.004(7) -0.022(10) 0.023(12)
O2 0.049(6) 0.127(10) 0.047(6) 0.024(6) 0.005(4) 0.050(6)
C13 0.027(5) 0.042(6) 0.036(6) 0.009(5) 0.001(4) 0.003(4)
C34 0.035(6) 0.028(5) 0.047(7) -0.010(4) 0.009(5) -0.004(4)
C35 0.035(6) 0.028(5) 0.052(7) 0.001(5) 0.001(5) -0.003(4)
O1 0.025(4) 0.033(4) 0.040(4) 0.004(3) 0.000(3) -0.002(3)
N8 0.030(4) 0.025(4) 0.034(5) -0.004(3) 0.007(3) -0.016(3)

loop_
_atom_type_symbol
_atom_type_description
_atom_type_scat_dispersion_real
_atom_type_scat_dispersion_imag
_atom_type_scat_source
C C 0.0033 0.0016 'International Tables Vol C Tables 4.2.6.8 and 6.1.1.4'
H H 0.0000 0.0000 'International Tables Vol C Tables 4.2.6.8 and 6.1.1.4'
N N 0.0061 0.0033 'International Tables Vol C Tables 4.2.6.8 and 6.1.1.4'
O O 0.0106 0.0060 'International Tables Vol C Tables 4.2.6.8 and 6.1.1.4'
Cl Cl 0.1484 0.1585 'International Tables Vol C Tables 4.2.6.8 and 6.1.1.4'
Co Co 0.3494 0.9721 'International Tables Vol C Tables 4.2.6.8 and 6.1.1.4'

loop_
_geom_angle_atom_site_label_1
_geom_angle_atom_site_label_2
_geom_angle_atom_site_label_3
_geom_angle
_geom_angle_site_symmetry_1
_geom_angle_site_symmetry_3
_geom_angle_publ_flag
O1 Co1 O1 180.0 . 2_565 ?
O1 Co1 N8 89.5(3) . 2_665 ?
O1 Co1 N8 90.5(3) 2_565 2_665 ?
O1 Co1 N8 90.5(3) . 1_455 ?
O1 Co1 N8 89.5(3) 2_565 1_455 ?
N8 Co1 N8 180.0 2_665 1_455 ?
O1 Co1 N3 100.2(3) . 2_565 ?
O1 Co1 N3 79.8(3) 2_565 2_565 ?
N8 Co1 N3 98.5(3) 2_665 2_565 ?
N8 Co1 N3 81.5(3) 1_455 2_565 ?
O1 Co1 N3 79.8(3) . . ?
O1 Co1 N3 100.2(3) 2_565 . ?
N8 Co1 N3 81.5(3) 2_665 . ?
N8 Co1 N3 98.5(3) 1_455 . ?
N3 Co1 N3 180.0 2_565 . ?
O3 Co2 O3 180.0(4) 2_655 . ?
O3 Co2 N4 88.0(3) 2_655 . ?
O3 Co2 N4 92.0(3) . . ?
O3 Co2 N4 92.0(3) 2_655 2_655 ?
O3 Co2 N4 88.0(3) . 2_655 ?
N4 Co2 N4 180.0 . 2_655 ?
O3 Co2 N7 78.1(3) 2_655 2_655 ?
O3 Co2 N7 101.8(3) . 2_655 ?
N4 Co2 N7 94.8(3) . 2_655 ?
N4 Co2 N7 85.2(3) 2_655 2_655 ?
O3 Co2 N7 101.9(3) 2_655 . ?
O3 Co2 N7 78.2(3) . . ?
N4 Co2 N7 85.3(3) . . ?
N4 Co2 N7 94.8(3) 2_655 . ?
N7 Co2 N7 180.0 2_655 . ?
C31 O3 Co2 119.2(6) . . ?
C28 N7 C29 116.3(8) . . ?
C28 N7 Co2 136.1(6) . . ?
C29 N7 Co2 107.5(6) . . ?
C18 C14 C15 117.1(9) . . ?
C18 C14 C11 123.7(9) . . ?
C15 C14 C11 118.8(9) . . ?
N7 C28 C27 123.1(8) . . ?
N7 C28 C32 117.2(8) . . ?
C27 C28 C32 119.1(8) . . ?
C17 N4 C16 118.7(8) . . ?
C17 N4 Co2 121.4(7) . . ?
C16 N4 Co2 119.8(6) . . ?
C6 N2 C7 131.8(10) . . ?
C6 N2 C2 121.3(11) . . ?
C7 N2 C2 106.9(10) . . ?
C11 N3 C10 117.5(8) . . ?
C11 N3 Co1 132.7(7) . . ?
C10 N3 Co1 102.8(6) . . ?
C14 C18 C17 120.9(9) . . ?
C20 N6 C25 108.3(10) . . ?
C20 N6 C24 120.6(11) . . ?
C25 N6 C24 131.1(9) . . ?
O4 C31 O3 126.7(10) . . ?
O4 C31 C29 117.1(10) . . ?
O3 C31 C29 116.2(8) . . ?
C19 N5 C20 106.4(10) . . ?
C1 C7 N2 103.0(9) . . ?
C1 C7 C8 132.4(11) . . ?
N2 C7 C8 124.6(10) . . ?
N7 C29 C30 123.2(8) . . ?
N7 C29 C31 116.2(8) . . ?
C30 C29 C31 120.5(8) . . ?
C8 C9 C10 120.0(10) . . ?
N5 C19 C25 113.2(12) . . ?
N5 C19 Cl2 121.9(9) . . ?
C25 C19 Cl2 124.9(10) . . ?
C33 C32 C36 118.6(9) . . ?
C33 C32 C28 125.9(9) . . ?
C36 C32 C28 115.3(9) . . ?
N3 C11 C12 123.0(9) . . ?
N3 C11 C14 118.7(8) . . ?
C12 C11 C14 118.2(9) . . ?
N3 C10 C9 122.2(9) . . ?
N3 C10 C13 118.6(9) . . ?
C9 C10 C13 119.1(9) . . ?
C19 C25 N6 102.9(10) . . ?
C19 C25 C26 131.2(11) . . ?
N6 C25 C26 125.8(10) . . ?
N1 C1 C7 114.1(11) . . ?
N1 C1 Cl1 121.5(9) . . ?
C7 C1 Cl1 124.2(9) . . ?
C27 C26 C30 116.5(9) . . ?
C27 C26 C25 123.9(9) . . ?
C30 C26 C25 119.5(9) . . ?
N4 C16 C15 122.0(9) . . ?
C28 C27 C26 120.7(9) . . ?
C32 C36 C35 118.2(10) . . ?
N4 C17 C18 121.8(9) . . ?
C23 C24 N6 120.3(13) . . ?
C29 C30 C26 119.8(9) . . ?
C32 C33 C34 118.5(10) . . ?
N5 C20 C21 129.4(14) . . ?
N5 C20 N6 109.3(11) . . ?
C21 C20 N6 121.1(14) . . ?
C9 C8 C12 116.7(9) . . ?
C9 C8 C7 122.6(10) . . ?
C12 C8 C7 120.7(9) . . ?
C14 C15 C16 119.5(10) . . ?
C5 C6 N2 120.2(14) . . ?
C2 N1 C1 105.0(10) . . ?
N1 C2 C3 130.2(14) . . ?
N1 C2 N2 110.9(11) . . ?
C3 C2 N2 118.9(15) . . ?
C11 C12 C8 120.4(9) . . ?
C24 C23 C22 118.7(16) . . ?
C6 C5 C4 120.5(17) . . ?
C20 C21 C22 118.3(14) . . ?
C4 C3 C2 119.2(16) . . ?
C21 C22 C23 121.0(14) . . ?
C3 C4 C5 119.8(15) . . ?
O2 C13 O1 126.8(10) . . ?
O2 C13 C10 117.6(10) . . ?
O1 C13 C10 115.6(9) . . ?
N8 C34 C33 124.0(10) . . ?
N8 C35 C36 124.0(10) . . ?
C13 O1 Co1 115.9(6) . . ?
C35 N8 C34 116.6(9) . . ?
C35 N8 Co1 115.3(7) . 1_655 ?
C34 N8 Co1 126.8(7) . 1_655 ?

loop_
_geom_bond_atom_site_label_1
_geom_bond_atom_site_label_2
_geom_bond_distance
_geom_bond_site_symmetry_2
_geom_bond_publ_flag
Co1 O1 2.004(7) . ?
Co1 O1 2.004(7) 2_565 ?
Co1 N8 2.218(7) 2_665 ?
Co1 N8 2.218(7) 1_455 ?
Co1 N3 2.229(8) 2_565 ?
Co1 N3 2.229(8) . ?
Co2 O3 1.998(7) 2_655 ?
Co2 O3 1.998(7) . ?
Co2 N4 2.234(8) . ?
Co2 N4 2.234(8) 2_655 ?
Co2 N7 2.258(8) 2_655 ?
Co2 N7 2.258(8) . ?
Cl1 C1 1.711(13) . ?
Cl2 C19 1.721(14) . ?
O3 C31 1.264(13) . ?
N7 C28 1.359(12) . ?
N7 C29 1.361(11) . ?
C14 C18 1.365(14) . ?
C14 C15 1.400(14) . ?
C14 C11 1.482(13) . ?
C28 C27 1.369(15) . ?
C28 C32 1.506(12) . ?
N4 C17 1.336(12) . ?
N4 C16 1.339(13) . ?
N2 C6 1.362(17) . ?
N2 C7 1.404(14) . ?
N2 C2 1.405(15) . ?
N3 C11 1.332(12) . ?
N3 C10 1.354(12) . ?
C18 C17 1.399(14) . ?
N6 C20 1.388(15) . ?
N6 C25 1.389(15) . ?
N6 C24 1.403(17) . ?
C31 O4 1.228(13) . ?
C31 C29 1.529(13) . ?
N5 C19 1.329(16) . ?
N5 C20 1.337(18) . ?
C7 C1 1.387(15) . ?
C7 C8 1.441(14) . ?
C29 C30 1.379(14) . ?
C9 C8 1.388(14) . ?
C9 C10 1.402(14) . ?
C19 C25 1.386(15) . ?
C32 C33 1.373(15) . ?
C32 C36 1.383(15) . ?
C11 C12 1.388(13) . ?
C10 C13 1.504(14) . ?
C25 C26 1.472(14) . ?
C1 N1 1.344(16) . ?
C26 C27 1.392(13) . ?
C26 C30 1.404(14) . ?
C16 C15 1.403(14) . ?
C36 C35 1.404(14) . ?
C24 C23 1.329(19) . ?
C33 C34 1.396(14) . ?
C20 C21 1.35(2) . ?
C8 C12 1.391(14) . ?
C6 C5 1.345(19) . ?
N1 C2 1.333(19) . ?
C2 C3 1.39(2) . ?
C23 C22 1.44(2) . ?
C5 C4 1.41(3) . ?
C21 C22 1.40(2) . ?
C3 C4 1.38(3) . ?
O2 C13 1.211(14) . ?
C13 O1 1.281(13) . ?
C34 N8 1.334(14) . ?
C35 N8 1.318(14) . ?
N8 Co1 2.218(7) 1_655 ?
